data_7242307
loop_
_publ_author_name
'Dyk, Konrad'
'Baran, \/Lukasz'
'R\.zysko, Wojciech'
'Stankevi\<c, Marek'
'Kami\'nski, Daniel M.'

_publ_section_title
;
 Interplay between the crystal stability and the energy of the molecular
 conformation
;
_journal_issue 14
_journal_name_full CrystEngComm
_journal_page_first 2683
_journal_page_last 2694
_journal_paper_doi 10.1039/D0CE01673J
_journal_volume 23
_journal_year 2021
_chemical_formula_moiety 'C24 H18 O4'
_chemical_formula_sum 'C24 H18 O4'
_chemical_formula_weight 370.38
_chemical_melting_point 523
_chemical_name_common DHBD
_chemical_name_systematic 5,5?-bis(4-hydroxyphenyl)-2,2?-dihydroxy-1,1?-biphenyl
_space_group_crystal_system monoclinic
_space_group_IT_number 15
_space_group_name_Hall '-C 2yc'
_space_group_name_H-M_alt 'C 1 2/c 1'
_atom_sites_solution_hydrogens geom
_atom_sites_solution_primary dual
_audit_block_doi 10.5517/ccdc.csd.cc2781g1
_audit_creation_date 2021-02-16
_audit_creation_method
;
Olex2 1.3
(compiled 2020.11.12 svn.r5f609507 for OlexSys, GUI svn.r6226)
;
_audit_update_record
;
2021-02-16 deposited with the CCDC.	2021-02-19 downloaded from the CCDC.
;
_cell_angle_alpha 90
_cell_angle_beta 95.1304(17)
_cell_angle_gamma 90
_cell_formula_units_Z 4
_cell_length_a 20.3993(4)
_cell_length_b 8.82171(15)
_cell_length_c 9.76280(17)
_cell_measurement_reflns_used 7741
_cell_measurement_temperature 293(2)
_cell_measurement_theta_max 75.7000
_cell_measurement_theta_min 4.3070
_cell_volume 1749.84(5)
_computing_cell_refinement 'CrysAlisPro 1.171.38.46 (Rigaku OD, 2015)'
_computing_data_collection 'CrysAlisPro 1.171.38.46 (Rigaku OD, 2015)'
_computing_data_reduction 'CrysAlisPro 1.171.38.46 (Rigaku OD, 2015)'
_computing_molecular_graphics 'Olex2 1.3 (Dolomanov et al., 2009)'
_computing_publication_material 'Olex2 1.3 (Dolomanov et al., 2009)'
_computing_structure_refinement 'SHELXL 2018/3 (Sheldrick, 2015)'
_computing_structure_solution 'SHELXT  (Sheldrick, 2015)'
_diffrn_ambient_temperature 293(2)
_diffrn_detector 'CCD plate'
_diffrn_detector_area_resol_mean 5.2763
_diffrn_detector_type AtlasS2
_diffrn_measured_fraction_theta_full 1.000
_diffrn_measured_fraction_theta_max 0.995
_diffrn_measurement_details
;
List of Runs (angles in degrees, time in seconds):

  # Type    Start    End  Width  t~exp~   \w     \q     \k     \f   Frames
#--------------------------------------------------------------------------
  1  \w    -26.00  31.00   1.00    3.00    --   40.94 -57.00 -30.00   57
  2  \w      3.00  79.00   1.00    3.00    --   40.94-125.00 -60.00   76
  3  \w     58.00 138.00   1.00   12.00    --  112.00 -45.00 -90.00   80
  4  \w    109.00 140.00   1.00   12.00    --  112.00 -61.00   0.00   31
  5  \w     58.00 116.00   1.00   12.00    --  112.00-111.00  60.00   58
  6  \w     37.00 144.00   1.00   12.00    --  112.00 -77.00  60.00  107
  7  \w     84.00 115.00   1.00   12.00    --  112.00  61.00 -30.00   31
  8  \w    121.00 158.00   1.00   12.00    --  112.00  77.00 -60.00   37
  9  \w    117.00 148.00   1.00   12.00    --  112.00 111.00 -60.00   31
 10  \w    116.00 157.00   1.00   12.00    --  112.00  77.00 -90.00   41
 11  \w    122.00 157.00   1.00   12.00    --  112.00  77.00-120.00   35
 12  \w     85.00 157.00   1.00   12.00    --  112.00  61.00-180.00   72
 13  \w     84.00 110.00   1.00   12.00    --  112.00  61.00 -60.00   26
 14  \w     84.00 152.00   1.00   12.00    --  112.00  61.00   0.00   68
 15  \w    133.00 158.00   1.00   12.00    --  112.00  61.00  60.00   25
 16  \w    131.00 157.00   1.00   12.00    --  112.00  61.00  90.00   26
 17  \w    119.00 144.00   1.00   12.00    --  112.00  77.00 150.00   25
 18  \w     84.00 158.00   1.00   12.00    --  112.00  61.00  30.00   74
 19  \w     85.00 118.00   1.00   12.00    --  112.00  61.00 -90.00   33
 20  \w     83.00 109.00   1.00   12.00    --  112.00  61.00-120.00   26
 21  \w     83.00 111.00   1.00   12.00    --  112.00  61.00-150.00   28
 22  \w     87.00 113.00   1.00   12.00    --  112.00  45.00-180.00   26
 23  \w     79.00 106.00   1.00   12.00    --  112.00  77.00-120.00   27
 24  \w     80.00 156.00   1.00   12.00    --  112.00  77.00-150.00   76
 25  \w     79.00 105.00   1.00   12.00    --  112.00  77.00 -60.00   26
 26  \w     80.00 106.00   1.00   12.00    --  112.00  77.00 -90.00   26
 27  \w     79.00 123.00   1.00   12.00    --  112.00  77.00 -30.00   44
 28  \w     79.00 158.00   1.00   12.00    --  112.00  77.00  60.00   79
 29  \w     80.00 105.00   1.00   12.00    --  112.00  77.00 120.00   25
 30  \w     83.00 158.00   1.00   12.00    --  112.00  61.00 120.00   75
 31  \w     79.00 104.00   1.00   12.00    --  112.00  77.00 150.00   25
 32  \w     83.00 109.00   1.00   12.00    --  112.00  61.00 150.00   26
 33  \w     83.00 110.00   1.00   12.00    --  112.00  61.00  90.00   27
 34  \w     84.00 110.00   1.00   12.00    --  112.00  61.00  60.00   26
 35  \w     79.00 105.00   1.00   12.00    --  112.00  77.00   0.00   26
 36  \w     80.00 106.00   1.00   12.00    --  112.00  77.00  30.00   26
 37  \w     79.00 104.00   1.00   12.00    --  112.00  77.00  90.00   25
 38  \w     22.00 111.00   1.00    3.00    --   40.94  37.00  60.00   89
 39  \w     24.00 108.00   1.00    3.00    --   40.94  37.00-120.00   84
 40  \w     80.00 105.00   1.00   12.00    --  112.00  77.00-180.00   25
 41  \w      9.00  58.00   1.00    3.00    --   40.94  77.00-180.00   49
 42  \w      9.00  92.00   1.00    3.00    --   40.94-125.00  90.00   83
 43  \w     29.00 102.00   1.00   12.00    --  112.00 -94.00 -30.00   73
 44  \w     36.00 116.00   1.00   12.00    --  112.00-111.00-120.00   80
 45  \w     29.00  84.00   1.00   12.00    --  112.00 -94.00 -90.00   55
 46  \w    -25.00  64.00   1.00    3.00    --   40.94 -57.00 120.00   89
 47  \w      9.00  57.00   1.00    3.00    --   40.94  77.00   0.00   48
 48  \w      8.00 115.00   1.00    3.00    --   40.94  77.00 -90.00  107
 49  \w      9.00 117.00   1.00    3.00    --   40.94  77.00  90.00  108
;
_diffrn_measurement_device 'four-circle diffractometer'
_diffrn_measurement_device_type 'SuperNova, Single source at offset, AtlasS2'
_diffrn_measurement_method '\w scans'
_diffrn_orient_matrix_type 'CrysAlisPro convention (1999,Acta A55,543-557)'
_diffrn_orient_matrix_UB_11 0.0435307000
_diffrn_orient_matrix_UB_12 -0.1214159000
_diffrn_orient_matrix_UB_13 -0.0600214000
_diffrn_orient_matrix_UB_21 -0.0046726000
_diffrn_orient_matrix_UB_22 0.0855494000
_diffrn_orient_matrix_UB_23 -0.1381184000
_diffrn_orient_matrix_UB_31 0.0619177000
_diffrn_orient_matrix_UB_32 0.0918540000
_diffrn_orient_matrix_UB_33 0.0491664000
_diffrn_radiation_monochromator mirror
_diffrn_radiation_probe x-ray
_diffrn_radiation_type 'Cu K\a'
_diffrn_radiation_wavelength 1.54184
_diffrn_reflns_av_R_equivalents 0.0282
_diffrn_reflns_av_unetI/netI 0.0143
_diffrn_reflns_Laue_measured_fraction_full 1.000
_diffrn_reflns_Laue_measured_fraction_max 0.995
_diffrn_reflns_limit_h_max 25
_diffrn_reflns_limit_h_min -25
_diffrn_reflns_limit_k_max 10
_diffrn_reflns_limit_k_min -11
_diffrn_reflns_limit_l_max 12
_diffrn_reflns_limit_l_min -12
_diffrn_reflns_number 12203
_diffrn_reflns_point_group_measured_fraction_full 1.000
_diffrn_reflns_point_group_measured_fraction_max 0.995
_diffrn_reflns_theta_full 67.684
_diffrn_reflns_theta_max 76.256
_diffrn_reflns_theta_min 4.352
_diffrn_source 'micro-focus sealed X-ray tube'
_diffrn_source_type 'SuperNova (Cu) X-ray Source'
_exptl_absorpt_coefficient_mu 0.774
_exptl_absorpt_correction_T_max 1.00000
_exptl_absorpt_correction_T_min 0.59609
_exptl_absorpt_correction_type multi-scan
_exptl_absorpt_process_details
;
CrysAlisPro 1.171.38.46 (Rigaku Oxford Diffraction, 2015)
Empirical absorption correction using spherical harmonics,
 implemented in SCALE3 ABSPACK scaling algorithm.
;
_exptl_crystal_colour 'clear yellow'
_exptl_crystal_colour_lustre clear
_exptl_crystal_colour_primary yellow
_exptl_crystal_density_diffrn 1.406
_exptl_crystal_description plate
_exptl_crystal_F_000 776
_exptl_crystal_preparation 'Evoparoation from acetonitrille'
_exptl_crystal_recrystallization_method 'Crystallization from acetonitrille'
_exptl_crystal_size_max 0.4
_exptl_crystal_size_mid 0.3
_exptl_crystal_size_min 0.03
_refine_diff_density_max 0.223
_refine_diff_density_min -0.197
_refine_diff_density_rms 0.039
_refine_ls_extinction_method none
_refine_ls_goodness_of_fit_ref 1.078
_refine_ls_hydrogen_treatment constr
_refine_ls_matrix_type full
_refine_ls_number_parameters 129
_refine_ls_number_reflns 1821
_refine_ls_number_restraints 0
_refine_ls_restrained_S_all 1.078
_refine_ls_R_factor_all 0.0407
_refine_ls_R_factor_gt 0.0392
_refine_ls_shift/su_max 0.001
_refine_ls_shift/su_mean 0.000
_refine_ls_structure_factor_coef Fsqd
_refine_ls_weighting_details 'w=1/[\s^2^(Fo^2^)+(0.0563P)^2^+0.8901P] where P=(Fo^2^+2Fc^2^)/3'
_refine_ls_weighting_scheme calc
_refine_ls_wR_factor_gt 0.1076
_refine_ls_wR_factor_ref 0.1093
_reflns_Friedel_coverage 0.000
_reflns_number_gt 1724
_reflns_number_total 1821
_reflns_threshold_expression 'I > 2\s(I)'
_cod_data_source_file d0ce01673j1.cif
_cod_data_source_block exp_563
_cod_depositor_comments 'Adding full bibliography for 7242306--7242309.cif.'
_cod_database_code 7242307
_shelx_shelxl_version_number 2018/3
_chemical_oxdiff_formula C12H4O2
_chemical_oxdiff_usercomment 2294-5
_shelx_space_group_comment
;
The symmetry employed for this shelxl refinement is uniquely defined
by the following loop, which should always be used as a source of
symmetry information in preference to the above space-group names.
They are only intended as comments.
;
_shelx_estimated_absorpt_t_max 0.977
_shelx_estimated_absorpt_t_min 0.747
_reflns_odcompleteness_completeness 100.00
_reflns_odcompleteness_iscentric 1
_reflns_odcompleteness_theta 69.01
_olex2_refinement_description
;
1. Fixed Uiso
 At 1.2 times of:
  All C(H) groups
 At 1.5 times of:
  All O(H) groups
2.a Aromatic/amide H refined with riding coordinates:
 C12(H12), C11(H11), C2(H2A), C8(H8), C9(H9), C5(H5), C4(H4)
2.b Idealised tetrahedral OH refined as rotating group:
 O1(H1), O2(H2)
;
_olex2_exptl_crystal_mounting_method oil
_olex2_submission_original_sample_id BHDB
_olex2_submission_special_instructions 'No special instructions were received'
_oxdiff_exptl_absorpt_empirical_details
;
Empirical correction (ABSPACK) includes:
- Absorption correction using spherical harmonics
- Frame scaling
;
_oxdiff_exptl_absorpt_empirical_full_max 1.610
_oxdiff_exptl_absorpt_empirical_full_min 0.550

loop_
_space_group_symop_operation_xyz
'x, y, z'
'-x, y, -z+1/2'
'x+1/2, y+1/2, z'
'-x+1/2, y+1/2, -z+1/2'
'-x, -y, -z'
'x, -y, z-1/2'
'-x+1/2, -y+1/2, -z'
'x+1/2, -y+1/2, z-1/2'

loop_
_atom_site_label
_atom_site_type_symbol
_atom_site_fract_x
_atom_site_fract_y
_atom_site_fract_z
_atom_site_U_iso_or_equiv
_atom_site_adp_type
_atom_site_occupancy
_atom_site_site_symmetry_order
_atom_site_calc_flag
_atom_site_refinement_flags_posn
_atom_site_refinement_flags_adp
_atom_site_refinement_flags_occupancy
_atom_site_disorder_assembly
_atom_site_disorder_group
O1 O 0.41868(4) 0.86038(12) 0.38101(9) 0.0434(3) Uani 1 1 d . . . . .
H1 H 0.404691 0.903727 0.446757 0.065 Uiso 1 1 calc R U . . .
O2 O 0.86531(4) 0.48689(11) 0.63138(10) 0.0438(3) Uani 1 1 d . . . . .
H2 H 0.883370 0.538622 0.693548 0.066 Uiso 1 1 calc R U . . .
C12 C 0.70802(6) 0.68791(14) 0.64186(11) 0.0333(3) Uani 1 1 d . . . . .
H12 H 0.690448 0.770373 0.685323 0.040 Uiso 1 1 calc R U . . .
C7 C 0.66757(5) 0.60483(14) 0.54621(11) 0.0312(3) Uani 1 1 d . . . . .
C10 C 0.80014(5) 0.52807(14) 0.60919(12) 0.0321(3) Uani 1 1 d . . . . .
C3 C 0.59953(5) 0.65785(14) 0.50468(12) 0.0324(3) Uani 1 1 d . . . . .
C11 C 0.77359(6) 0.65077(14) 0.67371(12) 0.0339(3) Uani 1 1 d . . . . .
H11 H 0.799585 0.707634 0.737800 0.041 Uiso 1 1 calc R U . . .
C2 C 0.57319(5) 0.65354(13) 0.36770(12) 0.0315(3) Uani 1 1 d . . . . .
H2A H 0.596887 0.605496 0.303151 0.038 Uiso 1 1 calc R U . . .
C1 C 0.51253(5) 0.71881(14) 0.32424(11) 0.0303(3) Uani 1 1 d . . . . .
C6 C 0.47727(5) 0.78981(15) 0.42267(12) 0.0331(3) Uani 1 1 d . . . . .
C8 C 0.69512(6) 0.48042(15) 0.48522(14) 0.0388(3) Uani 1 1 d . . . . .
H8 H 0.669073 0.421678 0.422742 0.047 Uiso 1 1 calc R U . . .
C9 C 0.76081(6) 0.44247(14) 0.51601(14) 0.0393(3) Uani 1 1 d . . . . .
H9 H 0.778422 0.359192 0.473824 0.047 Uiso 1 1 calc R U . . .
C5 C 0.50189(6) 0.79155(17) 0.55976(12) 0.0408(3) Uani 1 1 d . . . . .
H5 H 0.477735 0.836915 0.625010 0.049 Uiso 1 1 calc R U . . .
C4 C 0.56214(6) 0.72621(17) 0.59992(12) 0.0399(3) Uani 1 1 d . . . . .
H4 H 0.577980 0.727950 0.692238 0.048 Uiso 1 1 calc R U . . .

loop_
_atom_site_aniso_label
_atom_site_aniso_U_11
_atom_site_aniso_U_22
_atom_site_aniso_U_33
_atom_site_aniso_U_23
_atom_site_aniso_U_13
_atom_site_aniso_U_12
O1 0.0259(4) 0.0650(6) 0.0382(5) -0.0019(4) -0.0039(3) 0.0149(4)
O2 0.0258(5) 0.0504(6) 0.0537(6) -0.0053(4) -0.0054(4) 0.0094(4)
C12 0.0305(6) 0.0389(6) 0.0297(5) -0.0035(5) -0.0017(4) 0.0071(5)
C7 0.0263(6) 0.0367(6) 0.0296(5) 0.0020(4) -0.0031(4) 0.0046(4)
C10 0.0235(5) 0.0364(6) 0.0354(6) 0.0048(5) -0.0024(4) 0.0050(4)
C3 0.0253(6) 0.0389(6) 0.0319(6) 0.0014(4) -0.0030(4) 0.0040(4)
C11 0.0285(6) 0.0416(7) 0.0304(6) -0.0029(4) -0.0045(4) 0.0019(5)
C2 0.0242(5) 0.0384(6) 0.0311(6) -0.0025(4) -0.0010(4) 0.0027(4)
C1 0.0223(5) 0.0383(6) 0.0294(6) 0.0011(4) -0.0029(4) -0.0019(4)
C6 0.0206(5) 0.0443(6) 0.0335(6) 0.0033(5) -0.0017(4) 0.0039(4)
C8 0.0320(6) 0.0372(6) 0.0451(7) -0.0085(5) -0.0080(5) 0.0029(5)
C9 0.0336(6) 0.0337(6) 0.0496(7) -0.0068(5) -0.0023(5) 0.0074(5)
C5 0.0298(6) 0.0628(8) 0.0299(6) -0.0006(5) 0.0028(4) 0.0121(6)
C4 0.0316(6) 0.0602(8) 0.0268(5) 0.0013(5) -0.0029(4) 0.0099(6)

loop_
_atom_type_symbol
_atom_type_description
_atom_type_scat_dispersion_real
_atom_type_scat_dispersion_imag
_atom_type_scat_source
C C 0.0181 0.0091 'International Tables Vol C Tables 4.2.6.8 and 6.1.1.4'
H H 0.0000 0.0000 'International Tables Vol C Tables 4.2.6.8 and 6.1.1.4'
O O 0.0492 0.0322 'International Tables Vol C Tables 4.2.6.8 and 6.1.1.4'

loop_
_geom_angle_atom_site_label_1
_geom_angle_atom_site_label_2
_geom_angle_atom_site_label_3
_geom_angle
_geom_angle_site_symmetry_1
_geom_angle_site_symmetry_3
_geom_angle_publ_flag
C6 O1 H1 109.5 . . ?
C10 O2 H2 109.5 . . ?
C7 C12 H12 119.1 . . ?
C11 C12 H12 119.1 . . ?
C11 C12 C7 121.78(11) . . ?
C12 C7 C3 119.91(10) . . ?
C8 C7 C12 117.58(10) . . ?
C8 C7 C3 122.32(10) . . ?
O2 C10 C11 123.05(11) . . ?
O2 C10 C9 117.06(11) . . ?
C9 C10 C11 119.88(11) . . ?
C2 C3 C7 121.52(10) . . ?
C4 C3 C7 120.55(10) . . ?
C4 C3 C2 117.69(10) . . ?
C12 C11 C10 119.42(11) . . ?
C12 C11 H11 120.3 . . ?
C10 C11 H11 120.3 . . ?
C3 C2 H2A 118.8 . . ?
C1 C2 C3 122.31(10) . . ?
C1 C2 H2A 118.8 . . ?
C2 C1 C1 120.80(11) . 2_655 ?
C2 C1 C6 118.17(10) . . ?
C6 C1 C1 120.97(11) . 2_655 ?
O1 C6 C1 119.06(10) . . ?
O1 C6 C5 120.67(11) . . ?
C5 C6 C1 120.26(10) . . ?
C7 C8 H8 119.4 . . ?
C9 C8 C7 121.12(11) . . ?
C9 C8 H8 119.4 . . ?
C10 C9 C8 120.20(11) . . ?
C10 C9 H9 119.9 . . ?
C8 C9 H9 119.9 . . ?
C6 C5 H5 119.8 . . ?
C4 C5 C6 120.34(11) . . ?
C4 C5 H5 119.8 . . ?
C3 C4 H4 119.4 . . ?
C5 C4 C3 121.19(11) . . ?
C5 C4 H4 119.4 . . ?

loop_
_geom_bond_atom_site_label_1
_geom_bond_atom_site_label_2
_geom_bond_distance
_geom_bond_site_symmetry_2
_geom_bond_publ_flag
O1 H1 0.8200 . ?
O1 C6 1.3765(13) . ?
O2 H2 0.8200 . ?
O2 C10 1.3766(13) . ?
C12 H12 0.9300 . ?
C12 C7 1.3972(16) . ?
C12 C11 1.3852(16) . ?
C7 C3 1.4862(14) . ?
C7 C8 1.3910(17) . ?
C10 C11 1.3866(17) . ?
C10 C9 1.3824(17) . ?
C3 C2 1.3965(16) . ?
C3 C4 1.3917(17) . ?
C11 H11 0.9300 . ?
C2 H2A 0.9300 . ?
C2 C1 1.3960(15) . ?
C1 C1 1.493(2) 2_655 ?
C1 C6 1.3988(16) . ?
C6 C5 1.3869(16) . ?
C8 H8 0.9300 . ?
C8 C9 1.3879(16) . ?
C9 H9 0.9300 . ?
C5 H5 0.9300 . ?
C5 C4 1.3822(16) . ?
C4 H4 0.9300 . ?

loop_
_geom_torsion_atom_site_label_1
_geom_torsion_atom_site_label_2
_geom_torsion_atom_site_label_3
_geom_torsion_atom_site_label_4
_geom_torsion
_geom_torsion_site_symmetry_1
_geom_torsion_site_symmetry_2
_geom_torsion_site_symmetry_3
_geom_torsion_site_symmetry_4
_geom_torsion_publ_flag
O1 C6 C5 C4 -177.16(13) . . . . ?
O2 C10 C11 C12 177.66(11) . . . . ?
O2 C10 C9 C8 -177.92(12) . . . . ?
C12 C7 C3 C2 137.79(12) . . . . ?
C12 C7 C3 C4 -36.38(18) . . . . ?
C12 C7 C8 C9 -1.5(2) . . . . ?
C7 C12 C11 C10 0.07(19) . . . . ?
C7 C3 C2 C1 -172.35(11) . . . . ?
C7 C3 C4 C5 172.52(13) . . . . ?
C7 C8 C9 C10 0.3(2) . . . . ?
C3 C7 C8 C9 173.45(12) . . . . ?
C3 C2 C1 C1 176.89(9) . . . 2_655 ?
C3 C2 C1 C6 -0.40(18) . . . . ?
C11 C12 C7 C3 -173.78(11) . . . . ?
C11 C12 C7 C8 1.25(19) . . . . ?
C11 C10 C9 C8 1.0(2) . . . . ?
C2 C3 C4 C5 -1.9(2) . . . . ?
C2 C1 C6 O1 177.30(11) . . . . ?
C2 C1 C6 C5 -1.36(18) . . . . ?
C1 C1 C6 O1 0.02(16) 2_655 . . . ?
C1 C1 C6 C5 -178.64(11) 2_655 . . . ?
C1 C6 C5 C4 1.5(2) . . . . ?
C6 C5 C4 C3 0.2(2) . . . . ?
C8 C7 C3 C2 -37.00(18) . . . . ?
C8 C7 C3 C4 148.83(13) . . . . ?
C9 C10 C11 C12 -1.23(19) . . . . ?
C4 C3 C2 C1 1.99(19) . . . . ?
